data_4309332
loop_
_publ_author_name
'Christian Zimmermann'
'Christopher E. Anson'
'Florian Weigend'
'Rodolphe Cl\'erac'
'Stefanie Dehnen'

_publ_contact_author
;
 Dr. Stefanie Dehnen
 Institut fuer Anorganische Chemie der Universitaet
  Engesserstrasse, Gebaeude 30.45
  D-76128 Karlsruhe
  Deutschland
;
_publ_contact_author_email dehnen@chemie.uni-karlsruhe.de
_publ_contact_author_fax 'Int + 721/608 7021'
_publ_contact_author_phone 'Int + 721/608 2850'
_publ_section_title
;
Unusual Syntheses, Structures, and Electronic Properties of Compounds
Containing Ternary, T3-Type Supertetrahedral M/Sn/S Anions
[M5Sn(\m3-S)4(SnS4)4]10- (M = Zn, Co)
;
_journal_name_full 'Inorganic Chemistry'
_journal_page_first 5686
_journal_page_last 5695
_journal_paper_doi 10.1021/ic050466o
_journal_volume 44
_journal_year 2005
_chemical_formula_sum 'H68 Na10 O34 S20 Sn5 Zn5'
_chemical_formula_weight 2403.94
_space_group_IT_number 2
_symmetry_cell_setting triclinic
_symmetry_space_group_name_Hall '-P 1'
_symmetry_space_group_name_H-M 'P -1'
_atom_sites_solution_hydrogens geom
_atom_sites_solution_primary direct
_atom_sites_solution_secondary difmap
_audit_creation_method SHELXL-97
_cell_angle_alpha 97.402(1)
_cell_angle_beta 100.211(1)
_cell_angle_gamma 103.956(1)
_cell_formula_units_Z 2
_cell_length_a 14.8457(10)
_cell_length_b 14.8772(9)
_cell_length_c 17.5101(11)
_cell_measurement_reflns_used 9320
_cell_measurement_temperature 200(2)
_cell_measurement_theta_max 27.94
_cell_measurement_theta_min 2.31
_cell_volume 3633.6(4)
_computing_cell_refinement 'SMART-NT 5.6 (Bruker AXS Inc., 2000)'
_computing_data_collection 'SMART-NT 5.6 (Bruker AXS Inc., 2000)'
_computing_data_reduction 'SAINT+ 6.0 (Bruker AXS Inc., 2000)'
_computing_molecular_graphics 'XP: SHELXTL 5.1 (Bruker AXS Inc., 1997)'
_computing_publication_material 'XCIF: SHELXTL 5.1 (Bruker AXS Inc., 1997)'
_computing_structure_refinement 'XL: SHELXTL 5.1 (Bruker AXS Inc., 1997)'
_computing_structure_solution 'XS: SHELXTL 5.1 (Bruker AXS Inc., 1997)'
_diffrn_ambient_temperature 200(2)
_diffrn_detector_area_resol_mean 8.333
_diffrn_measured_fraction_theta_full 0.983
_diffrn_measured_fraction_theta_max 0.874
_diffrn_measurement_device_type 'Bruker SMART Apex'
_diffrn_measurement_method 'CCD area detector'
_diffrn_radiation_monochromator graphite
_diffrn_radiation_source 'rotating anode'
_diffrn_radiation_type MoK\a
_diffrn_radiation_wavelength 0.71073
_diffrn_reflns_av_R_equivalents 0.0404
_diffrn_reflns_av_sigmaI/netI 0.0415
_diffrn_reflns_limit_h_max 13
_diffrn_reflns_limit_h_min -19
_diffrn_reflns_limit_k_max 17
_diffrn_reflns_limit_k_min -19
_diffrn_reflns_limit_l_max 18
_diffrn_reflns_limit_l_min -22
_diffrn_reflns_number 18078
_diffrn_reflns_theta_full 25.00
_diffrn_reflns_theta_max 28.00
_diffrn_reflns_theta_min 1.67
_exptl_absorpt_coefficient_mu 4.007
_exptl_absorpt_correction_T_max 0.831
_exptl_absorpt_correction_T_min 0.557
_exptl_absorpt_correction_type multi-scan
_exptl_absorpt_process_details 'SADABS (Bruker AXS Inc., 2000)'
_exptl_crystal_colour white
_exptl_crystal_density_diffrn 2.197
_exptl_crystal_density_method 'not measured'
_exptl_crystal_description chunk
_exptl_crystal_F_000 2340
_exptl_crystal_size_max 0.22
_exptl_crystal_size_mid 0.17
_exptl_crystal_size_min 0.13
_refine_diff_density_max 1.358
_refine_diff_density_min -1.484
_refine_diff_density_rms 0.238
_refine_ls_extinction_coef 0.00091(9)
_refine_ls_extinction_expression Fc^*^=kFc[1+0.001xFc^2^\l^3^/sin(2\q)]^-1/4^
_refine_ls_extinction_method SHELXL
_refine_ls_goodness_of_fit_ref 1.003
_refine_ls_hydrogen_treatment noref
_refine_ls_matrix_type full
_refine_ls_number_parameters 827
_refine_ls_number_reflns 15329
_refine_ls_number_restraints 19
_refine_ls_restrained_S_all 1.002
_refine_ls_R_factor_all 0.0773
_refine_ls_R_factor_gt 0.0551
_refine_ls_shift/su_max 0.002
_refine_ls_shift/su_mean 0.000
_refine_ls_structure_factor_coef Fsqd
_refine_ls_weighting_details 'calc w=1/[\s^2^(Fo^2^)+(0.1062P)^2^+0.0000P] where P=(Fo^2^+2Fc^2^)/3'
_refine_ls_weighting_scheme calc
_refine_ls_wR_factor_gt 0.1449
_refine_ls_wR_factor_ref 0.1593
_reflns_number_gt 11168
_reflns_number_total 15329
_reflns_threshold_expression >2sigma(I)
_cod_data_source_file ic050466osi20050329_113249.cif
_cod_data_source_block compound_1
_cod_depositor_comments
;
 Removing the '_pupl_author_name' data item since it was not found in the
 core CIF dictionary and the same information was already provided in the
 official bibliography data items. No information was lost by removing this
 data item. Changing data name '_publ_author_adress' to '_publ_author_address'
 and moving the data item to the '_publ_author' loop.

 Antanas Vaitkus,
 2017-03-07
;
_cod_database_code 4309332

loop_
_symmetry_equiv_pos_as_xyz
'x, y, z'
'-x, -y, -z'

loop_
_atom_site_label
_atom_site_type_symbol
_atom_site_fract_x
_atom_site_fract_y
_atom_site_fract_z
_atom_site_U_iso_or_equiv
_atom_site_adp_type
_atom_site_occupancy
_atom_site_symmetry_multiplicity
_atom_site_calc_flag
_atom_site_refinement_flags
_atom_site_disorder_assembly
_atom_site_disorder_group
Sn1 Sn 0.70528(3) 0.39009(3) 0.76984(3) 0.03000(13) Uani 1 1 d . . .
Sn2 Sn 0.27300(3) 0.57796(3) 0.72243(3) 0.02684(12) Uani 1 1 d . . .
Sn3 Sn 0.26841(3) 0.13176(3) 0.45793(2) 0.02258(12) Uani 1 1 d . . .
Sn4 Sn 0.26042(4) 0.13452(3) 0.88927(3) 0.02827(13) Uani 1 1 d . . .
Zn1 Zn 0.48814(5) 0.48260(5) 0.74612(4) 0.02556(16) Uani 0.83 1 d P . .
Zn2 Zn 0.48457(5) 0.26086(5) 0.61790(4) 0.02658(16) Uani 0.83 1 d P . .
Zn3 Zn 0.48162(5) 0.26174(5) 0.82917(4) 0.02661(16) Uani 0.83 1 d P . .
Zn4 Zn 0.27000(5) 0.35338(5) 0.59223(4) 0.02792(17) Uani 0.83 1 d P . .
Zn5 Zn 0.26689(5) 0.35501(5) 0.80423(4) 0.02735(16) Uani 0.83 1 d P . .
Zn6 Zn 0.26277(5) 0.13440(5) 0.67551(4) 0.02654(16) Uani 0.83 1 d P . .
Sn11 Sn 0.48814(5) 0.48260(5) 0.74612(4) 0.02556(16) Uani 0.17 1 d P . .
Sn12 Sn 0.48457(5) 0.26086(5) 0.61790(4) 0.02658(16) Uani 0.17 1 d P . .
Sn13 Sn 0.48162(5) 0.26174(5) 0.82917(4) 0.02661(16) Uani 0.17 1 d P . .
Sn14 Sn 0.27000(5) 0.35338(5) 0.59223(4) 0.02792(17) Uani 0.17 1 d P . .
Sn15 Sn 0.26689(5) 0.35501(5) 0.80423(4) 0.02735(16) Uani 0.17 1 d P . .
Sn16 Sn 0.26277(5) 0.13440(5) 0.67551(4) 0.02654(16) Uani 0.17 1 d P . .
S1 S 0.43603(12) 0.39887(11) 0.61690(9) 0.0233(3) Uani 1 1 d . . .
S2 S 0.43327(12) 0.40050(11) 0.84176(9) 0.0234(3) Uani 1 1 d . . .
S3 S 0.42913(12) 0.16479(11) 0.70469(9) 0.0244(3) Uani 1 1 d . . .
S4 S 0.20254(11) 0.26493(10) 0.67832(9) 0.0226(3) Uani 1 1 d . . .
S5 S 0.65603(12) 0.53284(12) 0.77615(10) 0.0280(3) Uani 1 1 d . . .
S6 S 0.65363(12) 0.29597(11) 0.64011(9) 0.0257(3) Uani 1 1 d . . .
S7 S 0.65017(12) 0.29860(12) 0.86461(10) 0.0278(3) Uani 1 1 d . . .
S8 S 0.44425(12) 0.62719(11) 0.75563(10) 0.0265(3) Uani 1 1 d . . .
S9 S 0.21456(12) 0.48938(11) 0.59067(9) 0.0242(3) Uani 1 1 d . . .
S10 S 0.21143(13) 0.49114(11) 0.81670(9) 0.0265(3) Uani 1 1 d . . .
S11 S 0.43871(11) 0.17229(10) 0.48917(9) 0.0224(3) Uani 1 1 d . . .
S12 S 0.21093(12) 0.26952(11) 0.46040(9) 0.0230(3) Uani 1 1 d . . .
S13 S 0.20200(12) 0.03760(10) 0.54736(9) 0.0231(3) Uani 1 1 d . . .
S14 S 0.43128(13) 0.17301(11) 0.92485(9) 0.0281(4) Uani 1 1 d . . .
S15 S 0.20572(12) 0.27348(11) 0.89916(9) 0.0254(3) Uani 1 1 d . . .
S16 S 0.20044(12) 0.03689(11) 0.76099(9) 0.0263(3) Uani 1 1 d . . .
S17 S 0.87256(14) 0.43825(16) 0.80342(12) 0.0448(5) Uani 1 1 d . . .
S18 S 0.21863(15) 0.71495(12) 0.73024(12) 0.0400(5) Uani 1 1 d . . .
S19 S 0.22312(13) 0.04223(12) 0.32959(10) 0.0294(4) Uani 1 1 d . . .
S20 S 0.1978(2) 0.04769(15) 0.98043(13) 0.0584(7) Uani 1 1 d . . .
Na1 Na 0.0046(2) 0.4111(2) 0.55649(17) 0.0359(6) Uani 1 1 d . . .
Na2 Na -0.0024(2) 0.21651(19) 0.64909(17) 0.0360(7) Uani 1 1 d . . .
Na3 Na 0.0145(2) -0.00503(19) 0.27546(17) 0.0364(7) Uani 1 1 d . . .
Na4 Na 0.0376(3) 0.2072(3) 0.1886(2) 0.0746(12) Uani 1 1 d . . .
Na5 Na 0.5000 0.0000 0.5000 0.0311(8) Uani 1 2 d S . .
Na6 Na 0.5130(2) 0.00947(19) 0.30169(16) 0.0344(6) Uani 1 1 d . . .
Na7 Na 0.4900(2) -0.0047(2) 0.89868(16) 0.0404(7) Uani 1 1 d . . .
Na8 Na 0.5000 0.5000 1.0000 0.0347(9) Uani 1 2 d S . .
Na9 Na 0.5000 0.5000 0.5000 0.0301(8) Uani 1 2 d S . .
Na10 Na -0.0401(9) 0.2639(7) 0.0044(7) 0.104(4) Uani 0.50 1 d P . 2
Na11 Na 0.7023(4) 0.6232(3) 0.9406(3) 0.0263(11) Uani 0.50 1 d P . 1
Na12 Na 0.5195(4) 0.2890(3) 0.3851(3) 0.0224(10) Uani 0.50 1 d P . 1
Na13 Na 0.7027(6) 0.4044(6) 1.0239(5) 0.070(2) Uani 0.50 1 d P . 2
Na14 Na 0.2826(5) 0.3839(5) 0.3536(4) 0.0477(16) Uani 0.50 1 d P . 2
O1 O 0.0098(4) 0.5764(4) 0.5827(3) 0.0430(13) Uani 1 1 d . . .
O2 O -0.1664(5) 0.3655(6) 0.5387(4) 0.074(2) Uani 1 1 d . . .
O3 O 0.0090(4) 0.2524(3) 0.5235(3) 0.0348(11) Uani 1 1 d . . .
O4 O 0.0088(4) 0.3803(3) 0.6886(3) 0.0340(11) Uani 1 1 d . . .
O5C O -0.176(3) 0.172(4) 0.611(3) 0.071(10) Uani 0.50 1 d PU . .
O5D O -0.165(2) 0.182(3) 0.635(3) 0.066(11) Uani 0.50 1 d PU . .
O6 O 0.0040(4) -0.0533(3) 0.4000(3) 0.0357(11) Uani 1 1 d . . .
O7 O 0.0037(4) 0.1673(4) 0.7750(3) 0.0377(12) Uani 1 1 d . . .
O8 O 0.0194(4) 0.1587(4) 0.3131(3) 0.0440(13) Uani 1 1 d . . .
O9 O 0.0290(6) 0.0312(5) 0.1453(4) 0.076(2) Uani 1 1 d . . .
O10A O -0.1261(15) 0.1506(12) 0.1411(10) 0.071(5) Uani 0.50 1 d P . 1
O10B O -0.1093(15) 0.1711(14) 0.0992(15) 0.096(7) Uani 0.50 1 d P . 2
O11 O -0.0177(8) 0.3507(7) 0.2017(9) 0.144(5) Uani 1 1 d . . .
O12A O 0.0610(11) 0.2079(10) 0.0550(8) 0.066(4) Uani 0.50 1 d P . 1
O12B O 0.8972(16) 0.6735(14) 0.8938(10) 0.106(7) Uani 0.50 1 d P . 2
O13 O 0.2060(6) 0.2352(5) 0.2478(4) 0.078(2) Uani 1 1 d . . .
O14 O 0.6172(4) 0.0605(3) 0.4285(3) 0.0323(11) Uani 1 1 d . . .
O15 O 0.3971(4) -0.0599(3) 0.3719(3) 0.0328(11) Uani 1 1 d . . .
O16 O 0.4434(5) 0.1411(4) 0.2919(3) 0.0489(15) Uani 1 1 d . . .
O17 O 0.3728(4) -0.0687(3) 0.7756(3) 0.0345(11) Uani 1 1 d . . .
O18 O 0.5960(4) 0.0641(4) 0.8208(3) 0.0413(13) Uani 1 1 d . . .
O19C O 0.546(3) -0.144(3) 0.869(3) 0.059(8) Uani 0.50 1 d PU . .
O19D O 0.521(3) -0.158(2) 0.881(2) 0.051(7) Uani 0.50 1 d PU . .
O20 O 0.3848(4) -0.0565(4) 0.9839(3) 0.0417(13) Uani 1 1 d . . .
O21A O -0.132(3) 0.223(2) -0.155(2) 0.073(11) Uiso 0.30 1 d P A 1
O21C O -0.159(3) 0.220(3) -0.216(2) 0.068(9) Uiso 0.20 1 d P A 1
O22A O 0.9332(10) 0.5378(13) 1.0722(8) 0.069(4) Uani 0.50 1 d P B 1
O21B O -0.1322(14) 0.2002(12) -0.1297(12) 0.070(5) Uani 0.50 1 d P C 2
O22B O 0.9650(13) 0.6172(14) 1.0744(10) 0.088(5) Uani 0.50 1 d P . 2
O23C O 0.702(3) 0.778(3) 0.888(3) 0.061(6) Uani 0.50 1 d PU D 2
O23D O 0.721(3) 0.758(3) 0.882(2) 0.066(8) Uani 0.50 1 d PU E 2
O24 O 0.8565(8) 0.6030(7) 0.9401(6) 0.037(2) Uani 0.50 1 d P F 1
O25 O 0.6693(5) 0.2498(4) 0.4155(4) 0.0577(17) Uani 1 1 d . . .
O26C O 0.1631(14) 0.4625(14) 0.3671(12) 0.018(4) Uiso 0.25 1 d PU G 2
O26D O 0.1477(14) 0.4413(14) 0.3459(12) 0.021(5) Uiso 0.25 1 d PU H 2
O28A O 0.6580(9) 0.4801(7) 0.9986(6) 0.030(3) Uani 0.50 1 d P . 1
O29A O 0.4551(6) 0.3638(6) 1.0544(5) 0.0232(18) Uani 0.50 1 d P . 1
O31A O 0.741(5) 0.250(5) 1.077(5) 0.16(3) Uiso 0.30 1 d P I 1
O31C O 0.677(4) 0.244(3) 1.082(3) 0.071(14) Uiso 0.20 1 d P I 1
O32A O 0.3987(8) 0.3726(10) 0.3892(9) 0.026(3) Uani 0.50 1 d P . 1
O33A O 0.6144(6) 0.4168(6) 0.4920(5) 0.0214(18) Uani 0.50 1 d P . 1
O34A O -0.1150(12) 0.2688(15) 0.0182(14) 0.115(8) Uani 0.50 1 d P J 1
O28B O 0.6614(10) 0.5336(14) 0.9771(8) 0.077(5) Uani 0.50 1 d P . 2
O29B O 0.5400(13) 0.3688(9) 1.0477(8) 0.069(4) Uani 0.50 1 d P . 2
O30B O 0.8597(13) 0.4483(13) 0.9934(11) 0.096(6) Uani 0.50 1 d P . 2
O31B O 0.7191(16) 0.2496(11) 1.0692(13) 0.055(5) Uani 0.50 1 d P K 2
O32B O 0.4387(11) 0.3632(12) 0.3986(10) 0.045(4) Uani 0.50 1 d P . 2
O33B O 0.6479(9) 0.4710(9) 0.5408(8) 0.050(3) Uani 0.50 1 d P . 2
O35B O -0.1503(14) 0.3525(16) 0.0106(10) 0.103(6) Uani 0.50 1 d P . 2
O36B O 0.0278(14) 0.1303(15) -0.0145(11) 0.103(6) Uani 0.50 1 d P L 2
O41 O -0.1305(4) 0.1668(3) 0.3895(3) 0.0402(12) Uani 1 1 d . . .
O42 O 0.7683(7) 0.0207(7) 0.8542(5) 0.103(3) Uani 1 1 d . . .

loop_
_atom_site_aniso_label
_atom_site_aniso_U_11
_atom_site_aniso_U_22
_atom_site_aniso_U_33
_atom_site_aniso_U_23
_atom_site_aniso_U_13
_atom_site_aniso_U_12
Sn1 0.0214(2) 0.0352(3) 0.0287(2) 0.00102(19) 0.00240(19) 0.00348(19)
Sn2 0.0340(3) 0.0175(2) 0.0290(2) 0.00496(17) 0.00243(19) 0.00949(18)
Sn3 0.0258(2) 0.0197(2) 0.0200(2) 0.00114(16) 0.00236(17) 0.00484(17)
Sn4 0.0394(3) 0.0222(2) 0.0244(2) 0.00904(17) 0.0091(2) 0.00645(19)
Zn1 0.0241(3) 0.0230(3) 0.0284(4) 0.0057(3) 0.0029(3) 0.0057(3)
Zn2 0.0234(3) 0.0270(3) 0.0244(3) 0.0008(3) -0.0002(3) 0.0036(3)
Zn3 0.0258(4) 0.0271(3) 0.0271(4) 0.0082(3) 0.0049(3) 0.0063(3)
Zn4 0.0334(4) 0.0225(3) 0.0265(4) 0.0034(3) 0.0029(3) 0.0083(3)
Zn5 0.0341(4) 0.0226(3) 0.0276(4) 0.0078(3) 0.0081(3) 0.0089(3)
Zn6 0.0321(4) 0.0221(3) 0.0236(3) 0.0047(3) 0.0047(3) 0.0045(3)
Sn11 0.0241(3) 0.0230(3) 0.0284(4) 0.0057(3) 0.0029(3) 0.0057(3)
Sn12 0.0234(3) 0.0270(3) 0.0244(3) 0.0008(3) -0.0002(3) 0.0036(3)
Sn13 0.0258(4) 0.0271(3) 0.0271(4) 0.0082(3) 0.0049(3) 0.0063(3)
Sn14 0.0334(4) 0.0225(3) 0.0265(4) 0.0034(3) 0.0029(3) 0.0083(3)
Sn15 0.0341(4) 0.0226(3) 0.0276(4) 0.0078(3) 0.0081(3) 0.0089(3)
Sn16 0.0321(4) 0.0221(3) 0.0236(3) 0.0047(3) 0.0047(3) 0.0045(3)
S1 0.0241(8) 0.0223(7) 0.0229(7) 0.0068(6) 0.0037(6) 0.0048(6)
S2 0.0266(8) 0.0215(7) 0.0209(7) 0.0038(6) 0.0031(6) 0.0055(6)
S3 0.0278(8) 0.0189(7) 0.0261(8) 0.0045(6) 0.0043(6) 0.0066(6)
S4 0.0233(8) 0.0199(7) 0.0233(7) 0.0041(6) 0.0039(6) 0.0040(6)
S5 0.0244(8) 0.0269(8) 0.0285(8) 0.0032(6) 0.0027(7) 0.0025(7)
S6 0.0239(8) 0.0261(8) 0.0247(8) 0.0013(6) 0.0030(6) 0.0054(6)
S7 0.0267(8) 0.0283(8) 0.0256(8) 0.0040(6) -0.0004(7) 0.0069(7)
S8 0.0305(9) 0.0177(7) 0.0290(8) 0.0051(6) 0.0027(7) 0.0048(6)
S9 0.0276(8) 0.0194(7) 0.0252(8) 0.0042(6) 0.0023(6) 0.0079(6)
S10 0.0343(9) 0.0219(7) 0.0258(8) 0.0059(6) 0.0071(7) 0.0111(7)
S11 0.0227(8) 0.0214(7) 0.0215(7) 0.0012(6) 0.0036(6) 0.0052(6)
S12 0.0252(8) 0.0214(7) 0.0214(7) 0.0026(6) 0.0019(6) 0.0073(6)
S13 0.0262(8) 0.0192(7) 0.0224(7) 0.0043(6) 0.0046(6) 0.0034(6)
S14 0.0387(10) 0.0221(8) 0.0230(8) 0.0071(6) 0.0030(7) 0.0084(7)
S15 0.0311(9) 0.0229(7) 0.0232(8) 0.0056(6) 0.0080(7) 0.0068(6)
S16 0.0320(9) 0.0199(7) 0.0255(8) 0.0063(6) 0.0066(7) 0.0025(6)
S17 0.0227(9) 0.0605(13) 0.0432(11) -0.0087(9) 0.0044(8) 0.0075(9)
S18 0.0510(12) 0.0215(8) 0.0478(11) 0.0057(7) 0.0006(9) 0.0181(8)
S19 0.0315(9) 0.0300(8) 0.0229(8) -0.0020(6) 0.0019(7) 0.0078(7)
S20 0.099(2) 0.0413(11) 0.0408(12) 0.0226(9) 0.0308(12) 0.0109(12)
Na1 0.0369(16) 0.0343(15) 0.0407(16) 0.0134(12) 0.0107(13) 0.0120(13)
Na2 0.0378(17) 0.0316(14) 0.0366(15) 0.0119(12) 0.0051(13) 0.0050(12)
Na3 0.0400(17) 0.0301(14) 0.0386(16) 0.0097(12) 0.0094(13) 0.0064(12)
Na4 0.067(3) 0.088(3) 0.064(3) 0.037(2) 0.006(2) 0.005(2)
Na5 0.036(2) 0.0287(19) 0.0290(19) 0.0060(15) 0.0094(17) 0.0074(16)
Na6 0.0414(17) 0.0329(15) 0.0292(14) 0.0072(11) 0.0065(12) 0.0108(13)
Na7 0.0491(19) 0.0422(17) 0.0264(14) 0.0079(12) 0.0061(13) 0.0064(14)
Na8 0.044(2) 0.033(2) 0.027(2) 0.0020(16) 0.0081(18) 0.0119(18)
Na9 0.031(2) 0.0282(19) 0.033(2) 0.0093(15) 0.0088(17) 0.0096(16)
Na10 0.106(9) 0.064(6) 0.117(9) 0.030(5) -0.038(7) 0.011(6)
Na11 0.034(3) 0.023(2) 0.021(2) 0.002(2) 0.007(2) 0.005(2)
Na12 0.028(3) 0.017(2) 0.024(2) 0.0044(18) 0.008(2) 0.008(2)
Na13 0.069(6) 0.073(5) 0.063(5) 0.004(4) 0.013(4) 0.020(4)
Na14 0.040(4) 0.051(4) 0.051(4) 0.009(3) 0.012(3) 0.008(3)
O1 0.043(3) 0.039(3) 0.049(3) 0.016(2) 0.007(3) 0.012(2)
O2 0.041(4) 0.125(6) 0.055(4) 0.012(4) 0.010(3) 0.023(4)
O3 0.033(3) 0.036(3) 0.034(3) 0.010(2) 0.005(2) 0.009(2)
O4 0.029(3) 0.035(3) 0.038(3) 0.009(2) 0.005(2) 0.008(2)
O5C 0.058(19) 0.061(14) 0.083(18) 0.013(12) -0.008(12) 0.014(13)
O5D 0.008(6) 0.054(14) 0.14(4) 0.03(2) 0.007(14) 0.008(7)
O6 0.033(3) 0.035(3) 0.036(3) 0.006(2) 0.006(2) 0.004(2)
O7 0.038(3) 0.036(3) 0.037(3) 0.009(2) 0.005(2) 0.006(2)
O8 0.053(4) 0.035(3) 0.043(3) 0.006(2) 0.009(3) 0.013(3)
O9 0.110(7) 0.062(4) 0.054(4) 0.013(3) 0.034(4) 0.003(4)
O10A 0.085(13) 0.052(9) 0.064(11) 0.010(8) 0.016(9) -0.006(8)
O10B 0.066(12) 0.073(12) 0.14(2) 0.019(13) 0.001(13) 0.017(10)
O11 0.108(9) 0.069(6) 0.234(14) 0.020(7) 0.013(9) 0.006(6)
O12A 0.076(10) 0.065(9) 0.047(7) 0.011(6) 0.011(7) 0.002(7)
O12B 0.142(18) 0.114(14) 0.077(11) 0.007(10) 0.007(12) 0.081(14)
O13 0.080(6) 0.078(5) 0.072(5) 0.022(4) 0.009(4) 0.013(4)
O14 0.033(3) 0.031(2) 0.037(3) 0.009(2) 0.010(2) 0.014(2)
O15 0.032(3) 0.031(2) 0.035(3) 0.004(2) 0.007(2) 0.010(2)
O16 0.069(4) 0.036(3) 0.049(3) 0.010(2) 0.020(3) 0.022(3)
O17 0.040(3) 0.031(3) 0.035(3) 0.008(2) 0.009(2) 0.013(2)
O18 0.054(3) 0.036(3) 0.034(3) 0.005(2) 0.008(2) 0.012(3)
O19C 0.07(2) 0.038(15) 0.072(13) 0.031(9) 0.014(11) 0.014(13)
O19D 0.066(18) 0.017(9) 0.056(14) 0.011(8) -0.009(11) -0.002(9)
O20 0.050(3) 0.039(3) 0.031(3) 0.008(2) 0.002(2) 0.007(3)
O22A 0.040(8) 0.112(13) 0.049(8) 0.014(9) 0.004(6) 0.014(8)
O21B 0.073(11) 0.058(10) 0.093(14) 0.027(10) 0.020(10) 0.033(8)
O22B 0.066(11) 0.107(14) 0.080(12) -0.018(10) 0.015(9) 0.020(10)
O23C 0.085(14) 0.045(17) 0.067(13) 0.010(12) 0.038(9) 0.026(10)
O23D 0.12(3) 0.033(14) 0.045(10) 0.000(9) 0.023(13) 0.012(11)
O24 0.041(6) 0.033(5) 0.030(5) -0.004(4) 0.001(5) 0.005(5)
O25 0.065(4) 0.032(3) 0.073(4) 0.019(3) 0.008(3) 0.008(3)
O28A 0.050(7) 0.015(5) 0.026(5) 0.008(4) 0.006(5) 0.010(4)
O29A 0.024(5) 0.019(4) 0.023(4) 0.002(3) -0.001(4) 0.005(4)
O32A 0.017(6) 0.032(6) 0.026(6) 0.007(4) 0.002(5) 0.002(5)
O33A 0.028(5) 0.017(4) 0.017(4) 0.004(3) 0.003(4) 0.004(4)
O34A 0.036(9) 0.131(17) 0.18(2) 0.014(15) 0.041(11) 0.027(10)
O28B 0.040(8) 0.137(16) 0.038(8) -0.038(9) -0.001(6) 0.029(10)
O29B 0.112(13) 0.054(8) 0.049(8) 0.012(6) 0.019(8) 0.031(8)
O30B 0.077(12) 0.097(13) 0.091(12) -0.010(10) 0.035(10) -0.014(10)
O31B 0.037(8) 0.032(7) 0.080(11) -0.019(6) 0.011(9) -0.005(6)
O32B 0.045(10) 0.045(8) 0.035(7) 0.015(5) 0.002(8) -0.003(8)
O33B 0.050(7) 0.054(7) 0.063(8) 0.033(7) 0.029(6) 0.026(6)
O35B 0.093(14) 0.131(17) 0.077(12) 0.013(11) -0.024(10) 0.046(13)
O36B 0.093(14) 0.142(17) 0.095(13) 0.028(12) 0.031(11) 0.060(13)
O41 0.035(3) 0.032(3) 0.050(3) 0.006(2) 0.000(2) 0.009(2)
O42 0.126(8) 0.156(9) 0.073(5) 0.056(6) 0.048(5) 0.086(7)

loop_
_atom_type_symbol
_atom_type_description
_atom_type_scat_dispersion_real
_atom_type_scat_dispersion_imag
_atom_type_scat_source
O O 0.0106 0.0060 'International Tables Vol C Tables 4.2.6.8 and 6.1.1.4'
H H 0.0000 0.0000 'International Tables Vol C Tables 4.2.6.8 and 6.1.1.4'
Na Na 0.0362 0.0249 'International Tables Vol C Tables 4.2.6.8 and 6.1.1.4'
S S 0.1246 0.1234 'International Tables Vol C Tables 4.2.6.8 and 6.1.1.4'
Zn Zn 0.2839 1.4301 'International Tables Vol C Tables 4.2.6.8 and 6.1.1.4'
Sn Sn -0.6537 1.4246 'International Tables Vol C Tables 4.2.6.8 and 6.1.1.4'

loop_
_geom_angle_atom_site_label_1
_geom_angle_atom_site_label_2
_geom_angle_atom_site_label_3
_geom_angle
_geom_angle_site_symmetry_1
_geom_angle_site_symmetry_3
_geom_angle_publ_flag
S17 Sn1 S6 109.40(7) . . ?
S17 Sn1 S5 105.57(7) . . ?
S6 Sn1 S5 111.96(6) . . ?
S17 Sn1 S7 108.19(7) . . ?
S6 Sn1 S7 109.90(6) . . ?
S5 Sn1 S7 111.63(6) . . ?
S18 Sn2 S10 106.66(7) . . ?
S18 Sn2 S9 108.61(6) . . ?
S10 Sn2 S9 111.37(6) . . ?
S18 Sn2 S8 107.69(7) . . ?
S10 Sn2 S8 110.96(6) . . ?
S9 Sn2 S8 111.33(6) . . ?
S19 Sn3 S11 105.23(6) . . ?
S19 Sn3 S12 109.96(6) . . ?
S11 Sn3 S12 111.49(6) . . ?
S19 Sn3 S13 109.29(6) . . ?
S11 Sn3 S13 111.40(6) . . ?
S12 Sn3 S13 109.38(6) . . ?
S20 Sn4 S15 106.12(8) . . ?
S20 Sn4 S16 107.23(7) . . ?
S15 Sn4 S16 112.21(6) . . ?
S20 Sn4 S14 108.62(8) . . ?
S15 Sn4 S14 111.23(6) . . ?
S16 Sn4 S14 111.15(6) . . ?
S1 Zn1 S2 114.78(6) . . ?
S1 Zn1 S5 108.89(6) . . ?
S2 Zn1 S5 110.34(6) . . ?
S1 Zn1 S8 110.26(6) . . ?
S2 Zn1 S8 108.84(6) . . ?
S5 Zn1 S8 103.10(6) . . ?
S1 Zn2 S3 116.34(6) . . ?
S1 Zn2 S11 108.72(6) . . ?
S3 Zn2 S11 108.89(6) . . ?
S1 Zn2 S6 110.37(6) . . ?
S3 Zn2 S6 109.94(6) . . ?
S11 Zn2 S6 101.54(6) . . ?
S2 Zn3 S3 115.81(6) . . ?
S2 Zn3 S14 109.34(6) . . ?
S3 Zn3 S14 108.77(6) . . ?
S2 Zn3 S7 109.73(6) . . ?
S3 Zn3 S7 108.85(6) . . ?
S14 Zn3 S7 103.65(6) . . ?
S4 Zn4 S1 116.21(6) . . ?
S4 Zn4 S9 109.49(6) . . ?
S1 Zn4 S9 108.75(6) . . ?
S4 Zn4 S12 109.66(6) . . ?
S1 Zn4 S12 108.57(6) . . ?
S9 Zn4 S12 103.39(6) . . ?
S4 Zn5 S2 115.78(6) . . ?
S4 Zn5 S10 109.95(6) . . ?
S2 Zn5 S10 108.77(6) . . ?
S4 Zn5 S15 109.89(6) . . ?
S2 Zn5 S15 108.59(6) . . ?
S10 Zn5 S15 103.10(6) . . ?
S4 Zn6 S3 116.49(6) . . ?
S4 Zn6 S16 110.38(6) . . ?
S3 Zn6 S16 108.61(6) . . ?
S4 Zn6 S13 108.47(6) . . ?
S3 Zn6 S13 108.43(6) . . ?
S16 Zn6 S13 103.68(6) . . ?
Zn2 S1 Zn1 105.85(6) . . ?
Zn2 S1 Zn4 106.47(6) . . ?
Zn1 S1 Zn4 106.45(7) . . ?
Zn2 S1 Na9 112.19(6) . . ?
Zn1 S1 Na9 114.81(6) . . ?
Zn4 S1 Na9 110.55(6) . . ?
Zn3 S2 Zn1 106.30(7) . . ?
Zn3 S2 Zn5 106.42(6) . . ?
Zn1 S2 Zn5 106.49(6) . . ?
Zn3 S2 Na8 109.75(6) . . ?
Zn1 S2 Na8 115.09(6) . . ?
Zn5 S2 Na8 112.27(6) . . ?
Zn2 S3 Zn3 104.73(6) . . ?
Zn2 S3 Zn6 106.36(7) . . ?
Zn3 S3 Zn6 105.81(7) . . ?
Zn2 S3 Na6 114.69(9) . 2_656 ?
Zn3 S3 Na6 113.22(8) . 2_656 ?
Zn6 S3 Na6 111.33(8) . 2_656 ?
Zn6 S4 Zn4 106.34(7) . . ?
Zn6 S4 Zn5 105.83(6) . . ?
Zn4 S4 Zn5 105.81(6) . . ?
Zn6 S4 Na2 113.21(8) . . ?
Zn4 S4 Na2 115.18(8) . . ?
Zn5 S4 Na2 109.81(8) . . ?
Zn1 S5 Sn1 104.87(6) . . ?
Zn1 S5 Na11 103.45(13) . . ?
Sn1 S5 Na11 107.59(11) . . ?
Zn1 S5 Na14 108.24(14) . 2_666 ?
Sn1 S5 Na14 104.58(15) . 2_666 ?
Na11 S5 Na14 126.39(18) . 2_666 ?
Zn2 S6 Sn1 103.22(7) . . ?
Zn3 S7 Sn1 105.08(6) . . ?
Zn3 S7 Na13 105.59(19) . . ?
Sn1 S7 Na13 113.16(19) . . ?
Zn1 S8 Sn2 103.80(6) . . ?
Zn1 S8 Na12 107.98(11) . 2_666 ?
Sn2 S8 Na12 99.51(11) . 2_666 ?
Zn4 S9 Sn2 105.03(6) . . ?
Zn4 S9 Na1 102.87(8) . . ?
Sn2 S9 Na1 111.11(8) . . ?
Zn5 S10 Sn2 104.64(7) . . ?
Zn5 S10 Na13 106.71(18) . 2_667 ?
Sn2 S10 Na13 109.99(19) . 2_667 ?
Zn2 S11 Sn3 105.45(6) . . ?
Zn2 S11 Na12 108.19(11) . . ?
Sn3 S11 Na12 111.75(11) . . ?
Zn2 S11 Na5 105.73(6) . . ?
Sn3 S11 Na5 108.92(5) . . ?
Na12 S11 Na5 116.10(10) . . ?
Zn4 S12 Sn3 104.77(6) . . ?
Zn4 S12 Na14 109.68(15) . . ?
Sn3 S12 Na14 111.50(15) . . ?
Zn6 S13 Sn3 105.13(6) . . ?
Zn3 S14 Sn4 104.01(6) . . ?
Zn3 S14 Na7 106.77(8) . . ?
Sn4 S14 Na7 108.37(8) . . ?
Zn5 S15 Sn4 104.49(7) . . ?
Zn5 S15 Na11 110.73(12) . 2_667 ?
Sn4 S15 Na11 104.47(11) . 2_667 ?
Zn6 S16 Sn4 103.61(6) . . ?
Zn6 S16 Na3 107.56(8) . 2_556 ?
Sn4 S16 Na3 106.80(8) . 2_556 ?
Sn3 S19 Na3 109.56(8) . . ?
O3 Na1 O4 85.57(18) . . ?
O3 Na1 O2 92.2(3) . . ?
O4 Na1 O2 86.1(2) . . ?
O3 Na1 O1 175.0(2) . . ?
O4 Na1 O1 98.2(2) . . ?
O2 Na1 O1 91.4(3) . . ?
O3 Na1 O1 88.9(2) . 2_566 ?
O4 Na1 O1 173.5(2) . 2_566 ?
O2 Na1 O1 90.6(2) . 2_566 ?
O1 Na1 O1 87.5(2) . 2_566 ?
O3 Na1 S9 94.49(16) . . ?
O4 Na1 S9 91.82(15) . . ?
O2 Na1 S9 172.8(2) . . ?
O1 Na1 S9 82.12(16) . . ?
O1 Na1 S9 92.12(16) 2_566 . ?
O3 Na1 Na2 42.29(13) . . ?
O4 Na1 Na2 43.52(13) . . ?
O2 Na1 Na2 85.3(2) . . ?
O1 Na1 Na2 141.69(18) . . ?
O1 Na1 Na2 130.62(17) 2_566 . ?
S9 Na1 Na2 97.90(9) . . ?
O3 Na1 Na1 132.35(19) . 2_566 ?
O4 Na1 Na1 142.08(19) . 2_566 ?
O2 Na1 Na1 91.3(2) . 2_566 ?
O1 Na1 Na1 43.98(15) . 2_566 ?
O1 Na1 Na1 43.51(14) 2_566 2_566 ?
S9 Na1 Na1 86.05(11) . 2_566 ?
Na2 Na1 Na1 173.36(15) . 2_566 ?
O5D Na2 O3 99.4(12) . . ?
O5D Na2 O4 89.7(12) . . ?
O3 Na2 O4 86.23(19) . . ?
O5D Na2 O7 87.0(12) . . ?
O3 Na2 O7 171.4(2) . . ?
O4 Na2 O7 99.6(2) . . ?
O5D Na2 O5C 9(2) . . ?
O3 Na2 O5C 91.1(13) . . ?
O4 Na2 O5C 93.4(14) . . ?
O7 Na2 O5C 94.9(13) . . ?
O5D Na2 O6 93.9(12) . 2_556 ?
O3 Na2 O6 89.20(19) . 2_556 ?
O4 Na2 O6 174.6(2) . 2_556 ?
O7 Na2 O6 84.58(19) . 2_556 ?
O5C Na2 O6 89.6(14) . 2_556 ?
O5D Na2 S4 175.9(12) . . ?
O3 Na2 S4 84.15(15) . . ?
O4 Na2 S4 88.50(15) . . ?
O7 Na2 S4 89.64(16) . . ?
O5C Na2 S4 174.7(12) . . ?
O6 Na2 S4 88.15(15) 2_556 . ?
O5D Na2 Na1 92.7(12) . . ?
O3 Na2 Na1 42.80(14) . . ?
O4 Na2 Na1 43.68(13) . . ?
O7 Na2 Na1 143.31(17) . . ?
O5C Na2 Na1 89.4(14) . . ?
O6 Na2 Na1 131.95(16) 2_556 . ?
S4 Na2 Na1 88.56(9) . . ?
O5D Na2 Na3 86.9(12) . 2_556 ?
O3 Na2 Na3 131.77(17) . 2_556 ?
O4 Na2 Na3 141.89(17) . 2_556 ?
O7 Na2 Na3 42.29(14) . 2_556 ?
O5C Na2 Na3 89.3(14) . 2_556 ?
O6 Na2 Na3 42.57(13) 2_556 2_556 ?
S4 Na2 Na3 92.29(9) . 2_556 ?
Na1 Na2 Na3 174.38(11) . 2_556 ?
O7 Na3 O6 86.12(19) 2_556 . ?
O7 Na3 O8 173.4(2) 2_556 . ?
O6 Na3 O8 98.5(2) . . ?
O7 Na3 O9 89.1(2) 2_556 . ?
O6 Na3 O9 174.9(3) . . ?
O8 Na3 O9 86.4(2) . . ?
O7 Na3 S19 95.00(16) 2_556 . ?
O6 Na3 S19 87.08(15) . . ?
O8 Na3 S19 90.00(17) . . ?
O9 Na3 S19 91.5(2) . . ?
O7 Na3 S16 90.80(16) 2_556 2_556 ?
O6 Na3 S16 88.71(15) . 2_556 ?
O8 Na3 S16 84.58(17) . 2_556 ?
O9 Na3 S16 93.2(2) . 2_556 ?
S19 Na3 S16 172.58(12) . 2_556 ?
O7 Na3 Na2 42.51(14) 2_556 2_556 ?
O6 Na3 Na2 43.89(14) . 2_556 ?
O8 Na3 Na2 142.35(17) . 2_556 ?
O9 Na3 Na2 131.2(2) . 2_556 ?
S19 Na3 Na2 87.62(9) . 2_556 ?
S16 Na3 Na2 93.57(9) 2_556 2_556 ?
O7 Na3 Na4 134.30(18) 2_556 . ?
O6 Na3 Na4 139.54(17) . . ?
O8 Na3 Na4 41.14(16) . . ?
O9 Na3 Na4 45.31(19) . . ?
S19 Na3 Na4 90.24(10) . . ?
S16 Na3 Na4 89.00(10) 2_556 . ?
Na2 Na3 Na4 175.86(13) 2_556 . ?
O10A Na4 O10B 21.8(6) . . ?
O10A Na4 O8 89.7(4) . . ?
O10B Na4 O8 111.5(7) . . ?
O10A Na4 O12A 90.4(6) . . ?
O10B Na4 O12A 69.6(7) . . ?
O8 Na4 O12A 162.6(4) . . ?
O10A Na4 O13 168.0(5) . . ?
O10B Na4 O13 163.9(7) . . ?
O8 Na4 O13 82.1(3) . . ?
O12A Na4 O13 94.8(4) . . ?
O10A Na4 O11 76.7(5) . . ?
O10B Na4 O11 73.8(6) . . ?
O8 Na4 O11 100.3(4) . . ?
O12A Na4 O11 96.6(5) . . ?
O13 Na4 O11 113.3(4) . . ?
O10A Na4 O12B 108.2(6) . 2_666 ?
O10B Na4 O12B 87.9(7) . 2_666 ?
O8 Na4 O12B 152.6(5) . 2_666 ?
O12A Na4 O12B 41.8(5) . 2_666 ?
O13 Na4 O12B 82.7(5) . 2_666 ?
O11 Na4 O12B 65.4(5) . 2_666 ?
O10A Na4 O9 81.7(5) . . ?
O10B Na4 O9 84.6(6) . . ?
O8 Na4 O9 83.1(2) . . ?
O12A Na4 O9 79.7(4) . . ?
O13 Na4 O9 88.6(3) . . ?
O11 Na4 O9 158.0(4) . . ?
O12B Na4 O9 119.2(4) 2_666 . ?
O10A Na4 Na10 66.8(5) . . ?
O10B Na4 Na10 45.3(6) . . ?
O8 Na4 Na10 155.3(3) . . ?
O12A Na4 Na10 33.9(4) . . ?
O13 Na4 Na10 122.3(3) . . ?
O11 Na4 Na10 68.2(4) . . ?
O12B Na4 Na10 43.5(5) 2_666 . ?
O9 Na4 Na10 99.8(3) . . ?
O10A Na4 Na3 85.0(4) . . ?
O10B Na4 Na3 101.3(5) . . ?
O8 Na4 Na3 41.12(15) . . ?
O12A Na4 Na3 121.6(4) . . ?
O13 Na4 Na3 83.1(2) . . ?
O11 Na4 Na3 137.7(4) . . ?
O12B Na4 Na3 156.6(4) 2_666 . ?
O9 Na4 Na3 41.98(16) . . ?
Na10 Na4 Na3 136.9(2) . . ?
O14 Na5 O14 180.000(1) 2_656 . ?
O14 Na5 O15 95.23(17) 2_656 . ?
O14 Na5 O15 84.77(17) . . ?
O14 Na5 O15 84.77(17) 2_656 2_656 ?
O14 Na5 O15 95.23(17) . 2_656 ?
O15 Na5 O15 180.000(1) . 2_656 ?
O14 Na5 S11 86.93(11) 2_656 2_656 ?
O14 Na5 S11 93.07(11) . 2_656 ?
O15 Na5 S11 94.76(11) . 2_656 ?
O15 Na5 S11 85.24(11) 2_656 2_656 ?
O14 Na5 S11 93.07(11) 2_656 . ?
O14 Na5 S11 86.93(11) . . ?
O15 Na5 S11 85.24(11) . . ?
O15 Na5 S11 94.76(11) 2_656 . ?
S11 Na5 S11 180.000(1) 2_656 . ?
O14 Na5 Na6 137.76(13) 2_656 . ?
O14 Na5 Na6 42.24(13) . . ?
O15 Na5 Na6 42.63(13) . . ?
O15 Na5 Na6 137.37(13) 2_656 . ?
S11 Na5 Na6 97.50(5) 2_656 . ?
S11 Na5 Na6 82.50(5) . . ?
O14 Na5 Na6 42.24(13) 2_656 2_656 ?
O14 Na5 Na6 137.76(13) . 2_656 ?
O15 Na5 Na6 137.37(13) . 2_656 ?
O15 Na5 Na6 42.63(13) 2_656 2_656 ?
S11 Na5 Na6 82.50(5) 2_656 2_656 ?
S11 Na5 Na6 97.50(5) . 2_656 ?
Na6 Na5 Na6 180.0 . 2_656 ?
O14 Na6 O18 171.7(2) . 2_656 ?
O14 Na6 O15 85.02(19) . . ?
O18 Na6 O15 89.9(2) 2_656 . ?
O14 Na6 O17 97.6(2) . 2_656 ?
O18 Na6 O17 87.1(2) 2_656 2_656 ?
O15 Na6 O17 175.8(2) . 2_656 ?
O14 Na6 O16 101.2(2) . . ?
O18 Na6 O16 85.5(2) 2_656 . ?
O15 Na6 O16 90.6(2) . . ?
O17 Na6 O16 92.1(2) 2_656 . ?
O14 Na6 S3 86.96(14) . 2_656 ?
O18 Na6 S3 86.17(15) 2_656 2_656 ?
O15 Na6 S3 86.95(14) . 2_656 ?
O17 Na6 S3 89.95(15) 2_656 2_656 ?
O16 Na6 S3 171.28(19) . 2_656 ?
O14 Na6 Na7 141.69(17) . 2_656 ?
O18 Na6 Na7 43.14(15) 2_656 2_656 ?
O15 Na6 Na7 133.06(16) . 2_656 ?
O17 Na6 Na7 44.13(14) 2_656 2_656 ?
O16 Na6 Na7 84.94(16) . 2_656 ?
S3 Na6 Na7 90.63(9) 2_656 2_656 ?
O14 Na6 Na5 42.40(13) . . ?
O18 Na6 Na5 132.57(17) 2_656 . ?
O15 Na6 Na5 42.72(12) . . ?
O17 Na6 Na5 139.99(16) 2_656 . ?
O16 Na6 Na5 95.79(16) . . ?
S3 Na6 Na5 88.08(7) 2_656 . ?
Na7 Na6 Na5 175.64(11) 2_656 . ?
O14 Na6 Na12 71.29(14) . . ?
O18 Na6 Na12 115.88(17) 2_656 . ?
O15 Na6 Na12 95.43(15) . . ?
O17 Na6 Na12 88.49(15) 2_656 . ?
O16 Na6 Na12 30.86(16) . . ?
S3 Na6 Na12 157.78(12) 2_656 . ?
Na7 Na6 Na12 103.48(10) 2_656 . ?
Na5 Na6 Na12 79.03(8) . . ?
O18 Na7 O20 173.7(2) . . ?
O18 Na7 O20 89.9(2) . 2_657 ?
O20 Na7 O20 87.5(2) . 2_657 ?
O18 Na7 O19D 96.0(7) . . ?
O20 Na7 O19D 89.8(7) . . ?
O20 Na7 O19D 93.5(9) 2_657 . ?
O18 Na7 O17 86.9(2) . . ?
O20 Na7 O17 96.0(2) . . ?
O20 Na7 O17 175.8(2) 2_657 . ?
O19D Na7 O17 84.2(9) . . ?
O18 Na7 O19C 84.7(6) . . ?
O20 Na7 O19C 101.1(6) . . ?
O20 Na7 O19C 91.9(11) 2_657 . ?
O19D Na7 O19C 11.4(12) . . ?
O17 Na7 O19C 85.2(11) . . ?
O18 Na7 S14 90.11(16) . . ?
O20 Na7 S14 84.13(16) . . ?
O20 Na7 S14 88.83(16) 2_657 . ?
O19D Na7 S14 173.4(7) . . ?
O17 Na7 S14 93.79(15) . . ?
O19C Na7 S14 174.8(7) . . ?
O18 Na7 Na7 133.2(2) . 2_657 ?
O20 Na7 Na7 43.88(14) . 2_657 ?
O20 Na7 Na7 43.59(15) 2_657 2_657 ?
O19D Na7 Na7 92.3(8) . 2_657 ?
O17 Na7 Na7 139.8(2) . 2_657 ?
O19C Na7 Na7 99.0(9) . 2_657 ?
S14 Na7 Na7 85.14(12) . 2_657 ?
O18 Na7 Na6 43.13(14) . 2_656 ?
O20 Na7 Na6 139.97(18) . 2_656 ?
O20 Na7 Na6 132.55(18) 2_657 2_656 ?
O19D Na7 Na6 86.9(8) . 2_656 ?
O17 Na7 Na6 43.97(14) . 2_656 ?
O19C Na7 Na6 79.7(9) . 2_656 ?
S14 Na7 Na6 95.98(9) . 2_656 ?
Na7 Na7 Na6 176.04(17) 2_657 2_656 ?
O29A Na8 O29A 180.0(2) 2_667 . ?
O29A Na8 O29B 31.2(4) 2_667 2_667 ?
O29A Na8 O29B 148.8(4) . 2_667 ?
O29A Na8 O29B 148.8(4) 2_667 . ?
O29A Na8 O29B 31.2(4) . . ?
O29B Na8 O29B 180.000(5) 2_667 . ?
O29A Na8 O28A 87.4(3) 2_667 . ?
O29A Na8 O28A 92.6(3) . . ?
O29B Na8 O28A 118.6(5) 2_667 . ?
O29B Na8 O28A 61.4(5) . . ?
O29A Na8 O28A 92.6(3) 2_667 2_667 ?
O29A Na8 O28A 87.4(3) . 2_667 ?
O29B Na8 O28A 61.4(5) 2_667 2_667 ?
O29B Na8 O28A 118.6(5) . 2_667 ?
O28A Na8 O28A 180.000(4) . 2_667 ?
O29A Na8 O28B 114.3(6) 2_667 2_667 ?
O29A Na8 O28B 65.7(6) . 2_667 ?
O29B Na8 O28B 83.1(7) 2_667 2_667 ?
O29B Na8 O28B 96.9(7) . 2_667 ?
O28A Na8 O28B 158.3(5) . 2_667 ?
O28A Na8 O28B 21.7(5) 2_667 2_667 ?
O29A Na8 O28B 65.7(6) 2_667 . ?
O29A Na8 O28B 114.3(6) . . ?
O29B Na8 O28B 96.9(7) 2_667 . ?
O29B Na8 O28B 83.1(7) . . ?
O28A Na8 O28B 21.7(5) . . ?
O28A Na8 O28B 158.3(5) 2_667 . ?
O28B Na8 O28B 180.000(3) 2_667 . ?
O29A Na8 S2 86.5(2) 2_667 . ?
O29A Na8 S2 93.5(2) . . ?
O29B Na8 S2 86.9(3) 2_667 . ?
O29B Na8 S2 93.1(3) . . ?
O28A Na8 S2 90.1(3) . . ?
O28A Na8 S2 89.9(3) 2_667 . ?
O28B Na8 S2 91.5(3) 2_667 . ?
O28B Na8 S2 88.5(3) . . ?
O29A Na8 S2 93.5(2) 2_667 2_667 ?
O29A Na8 S2 86.5(2) . 2_667 ?
O29B Na8 S2 93.1(3) 2_667 2_667 ?
O29B Na8 S2 86.9(3) . 2_667 ?
O28A Na8 S2 89.9(3) . 2_667 ?
O28A Na8 S2 90.1(3) 2_667 2_667 ?
O28B Na8 S2 88.5(3) 2_667 2_667 ?
O28B Na8 S2 91.5(3) . 2_667 ?
S2 Na8 S2 180.000(1) . 2_667 ?
O29A Na8 Na11 137.1(2) 2_667 2_667 ?
O29A Na8 Na11 42.9(2) . 2_667 ?
O29B Na8 Na11 106.0(4) 2_667 2_667 ?
O29B Na8 Na11 74.0(4) . 2_667 ?
O28A Na8 Na11 135.4(2) . 2_667 ?
O28A Na8 Na11 44.6(2) 2_667 2_667 ?
O28B Na8 Na11 22.9(5) 2_667 2_667 ?
O28B Na8 Na11 157.1(5) . 2_667 ?
S2 Na8 Na11 92.58(8) . 2_667 ?
S2 Na8 Na11 87.42(8) 2_667 2_667 ?
O29A Na8 Na11 42.9(2) 2_667 . ?
O29A Na8 Na11 137.1(2) . . ?
O29B Na8 Na11 74.0(4) 2_667 . ?
O29B Na8 Na11 106.0(4) . . ?
O28A Na8 Na11 44.6(2) . . ?
O28A Na8 Na11 135.4(2) 2_667 . ?
O28B Na8 Na11 157.1(5) 2_667 . ?
O28B Na8 Na11 22.9(5) . . ?
S2 Na8 Na11 87.42(8) . . ?
S2 Na8 Na11 92.58(8) 2_667 . ?
Na11 Na8 Na11 180.000(1) 2_667 . ?
O33A Na9 O33A 180.000(2) 2_666 . ?
O33A Na9 O33B 25.9(3) 2_666 2_666 ?
O33A Na9 O33B 154.1(3) . 2_666 ?
O33A Na9 O33B 154.1(3) 2_666 . ?
O33A Na9 O33B 25.9(3) . . ?
O33B Na9 O33B 180.000(2) 2_666 . ?
O33A Na9 O32B 110.6(4) 2_666 . ?
O33A Na9 O32B 69.4(4) . . ?
O33B Na9 O32B 84.8(5) 2_666 . ?
O33B Na9 O32B 95.2(5) . . ?
O33A Na9 O32B 69.4(4) 2_666 2_666 ?
O33A Na9 O32B 110.6(4) . 2_666 ?
O33B Na9 O32B 95.2(5) 2_666 2_666 ?
O33B Na9 O32B 84.8(5) . 2_666 ?
O32B Na9 O32B 180.000(3) . 2_666 ?
O33A Na9 O32A 95.8(3) 2_666 . ?
O33A Na9 O32A 84.2(3) . . ?
O33B Na9 O32A 70.0(4) 2_666 . ?
O33B Na9 O32A 110.0(4) . . ?
O32B Na9 O32A 14.8(4) . . ?
O32B Na9 O32A 165.2(4) 2_666 . ?
O33A Na9 O32A 84.2(3) 2_666 2_666 ?
O33A Na9 O32A 95.8(3) . 2_666 ?
O33B Na9 O32A 110.0(4) 2_666 2_666 ?
O33B Na9 O32A 70.0(4) . 2_666 ?
O32B Na9 O32A 165.2(4) . 2_666 ?
O32B Na9 O32A 14.8(4) 2_666 2_666 ?
O32A Na9 O32A 180.000(2) . 2_666 ?
O33A Na9 S1 89.6(2) 2_666 . ?
O33A Na9 S1 90.4(2) . . ?
O33B Na9 S1 92.6(3) 2_666 . ?
O33B Na9 S1 87.4(3) . . ?
O32B Na9 S1 92.4(4) . . ?
O32B Na9 S1 87.6(4) 2_666 . ?
O32A Na9 S1 92.6(3) . . ?
O32A Na9 S1 87.4(3) 2_666 . ?
O33A Na9 S1 90.4(2) 2_666 2_666 ?
O33A Na9 S1 89.6(2) . 2_666 ?
O33B Na9 S1 87.4(3) 2_666 2_666 ?
O33B Na9 S1 92.6(3) . 2_666 ?
O32B Na9 S1 87.6(4) . 2_666 ?
O32B Na9 S1 92.4(4) 2_666 2_666 ?
O32A Na9 S1 87.4(3) . 2_666 ?
O32A Na9 S1 92.6(3) 2_666 2_666 ?
S1 Na9 S1 180.0 . 2_666 ?
O33A Na9 Na12 137.9(2) 2_666 . ?
O33A Na9 Na12 42.1(2) . . ?
O33B Na9 Na12 112.0(3) 2_666 . ?
O33B Na9 Na12 68.0(3) . . ?
O32B Na9 Na12 27.2(4) . . ?
O32B Na9 Na12 152.8(4) 2_666 . ?
O32A Na9 Na12 42.0(3) . . ?
O32A Na9 Na12 138.0(3) 2_666 . ?
S1 Na9 Na12 91.60(8) . . ?
S1 Na9 Na12 88.40(8) 2_666 . ?
O33A Na9 Na12 42.1(2) 2_666 2_666 ?
O33A Na9 Na12 137.9(2) . 2_666 ?
O33B Na9 Na12 68.0(3) 2_666 2_666 ?
O33B Na9 Na12 112.0(3) . 2_666 ?
O32B Na9 Na12 152.8(4) . 2_666 ?
O32B Na9 Na12 27.2(4) 2_666 2_666 ?
O32A Na9 Na12 138.0(3) . 2_666 ?
O32A Na9 Na12 42.0(3) 2_666 2_666 ?
S1 Na9 Na12 88.40(8) . 2_666 ?
S1 Na9 Na12 91.60(8) 2_666 2_666 ?
Na12 Na9 Na12 180.000(1) . 2_666 ?
O35B Na10 O12B 112.9(8) . 2_666 ?
O35B Na10 O21B 84.4(6) . . ?
O12B Na10 O21B 155.7(10) 2_666 . ?
O35B Na10 O36B 161.5(9) . . ?
O12B Na10 O36B 82.3(7) 2_666 . ?
O21B Na10 O36B 84.6(7) . . ?
O35B Na10 O10B 89.4(9) . . ?
O12B Na10 O10B 87.6(8) 2_666 . ?
O21B Na10 O10B 110.3(8) . . ?
O36B Na10 O10B 80.5(7) . . ?
O35B Na10 O22B 85.3(7) . 2_666 ?
O12B Na10 O22B 87.0(7) 2_666 2_666 ?
O21B Na10 O22B 77.2(7) . 2_666 ?
O36B Na10 O22B 106.7(8) . 2_666 ?
O10B Na10 O22B 170.4(8) . 2_666 ?
O35B Na10 Na4 111.2(7) . . ?
O12B Na10 Na4 46.6(6) 2_666 . ?
O21B Na10 Na4 144.6(6) . . ?
O36B Na10 Na4 70.9(5) . . ?
O10B Na10 Na4 41.9(5) . . ?
O22B Na10 Na4 133.6(5) 2_666 . ?
O24 Na11 O29A 176.6(4) . 2_667 ?
O24 Na11 O28A 91.2(4) . . ?
O29A Na11 O28A 85.4(4) 2_667 . ?
O24 Na11 S5 85.0(3) . . ?
O29A Na11 S5 96.0(3) 2_667 . ?
O28A Na11 S5 98.0(3) . . ?
O24 Na11 S15 82.9(3) . 2_667 ?
O29A Na11 S15 96.4(3) 2_667 2_667 ?
O28A Na11 S15 87.8(3) . 2_667 ?
S5 Na11 S15 166.7(2) . 2_667 ?
O24 Na11 Na8 135.0(3) . . ?
O29A Na11 Na8 41.6(2) 2_667 . ?
O28A Na11 Na8 43.8(3) . . ?
S5 Na11 Na8 99.29(14) . . ?
S15 Na11 Na8 93.24(13) 2_667 . ?
O25 Na12 O32A 160.7(4) . . ?
O25 Na12 O33A 76.9(3) . . ?
O32A Na12 O33A 83.9(4) . . ?
O25 Na12 O16 92.9(3) . . ?
O32A Na12 O16 106.3(4) . . ?
O33A Na12 O16 168.0(3) . . ?
O25 Na12 S11 92.3(2) . . ?
O32A Na12 S11 89.6(4) . . ?
O33A Na12 S11 94.3(2) . . ?
O16 Na12 S11 79.77(19) . . ?
O25 Na12 S8 96.2(2) . 2_666 ?
O32A Na12 S8 87.0(4) . 2_666 ?
O33A Na12 S8 101.2(3) . 2_666 ?
O16 Na12 S8 85.90(19) . 2_666 ?
S11 Na12 S8 163.69(19) . 2_666 ?
O25 Na12 Na9 117.0(2) . . ?
O32A Na12 Na9 43.8(3) . . ?
O33A Na12 Na9 40.1(2) . . ?
O16 Na12 Na9 149.5(2) . . ?
S11 Na12 Na9 92.29(13) . . ?
S8 Na12 Na9 96.22(12) 2_666 . ?
O25 Na12 Na6 64.29(17) . . ?
O32A Na12 Na6 134.0(4) . . ?
O33A Na12 Na6 137.5(3) . . ?
O16 Na12 Na6 30.64(16) . . ?
S11 Na12 Na6 71.76(10) . . ?
S8 Na12 Na6 99.48(13) 2_666 . ?
Na9 Na12 Na6 164.02(14) . . ?
O28B Na13 O30B 92.4(7) . . ?
O28B Na13 O29B 83.1(6) . . ?
O30B Na13 O29B 175.3(7) . . ?
O28B Na13 O35B 126.0(7) . 1_656 ?
O30B Na13 O35B 34.5(6) . 1_656 ?
O29B Na13 O35B 149.6(7) . 1_656 ?
O28B Na13 O31B 170.8(8) . . ?
O30B Na13 O31B 95.8(8) . . ?
O29B Na13 O31B 88.6(7) . . ?
O35B Na13 O31B 61.6(8) 1_656 . ?
O28B Na13 S7 90.2(4) . . ?
O30B Na13 S7 83.0(5) . . ?
O29B Na13 S7 95.6(4) . . ?
O35B Na13 S7 77.6(4) 1_656 . ?
O31B Na13 S7 86.6(5) . . ?
O28B Na13 S10 94.0(4) . 2_667 ?
O30B Na13 S10 87.9(5) . 2_667 ?
O29B Na13 S10 93.7(4) . 2_667 ?
O35B Na13 S10 92.8(5) 1_656 2_667 ?
O31B Na13 S10 90.5(5) . 2_667 ?
S7 Na13 S10 170.2(4) . 2_667 ?
O28B Na13 Na8 42.1(4) . . ?
O30B Na13 Na8 134.5(6) . . ?
O29B Na13 Na8 40.9(3) . . ?
O35B Na13 Na8 166.2(6) 1_656 . ?
O31B Na13 Na8 129.5(6) . . ?
S7 Na13 Na8 93.9(2) . . ?
S10 Na13 Na8 95.2(2) 2_667 . ?
O26D Na14 O26C 10.7(6) . . ?
O26D Na14 O32B 161.8(7) . . ?
O26C Na14 O32B 151.1(7) . . ?
O26D Na14 O33B 81.5(6) . 2_666 ?
O26C Na14 O33B 70.9(6) . 2_666 ?
O32B Na14 O33B 80.5(5) . 2_666 ?
O26D Na14 O13 96.8(6) . . ?
O26C Na14 O13 107.4(6) . . ?
O32B Na14 O13 101.0(5) . . ?
O33B Na14 O13 177.9(5) 2_666 . ?
O26D Na14 S12 88.1(5) . . ?
O26C Na14 S12 87.4(5) . . ?
O32B Na14 S12 89.7(4) . . ?
O33B Na14 S12 93.5(3) 2_666 . ?
O13 Na14 S12 85.1(3) . . ?
O26D Na14 S5 94.7(5) . 2_666 ?
O26C Na14 S5 97.3(5) . 2_666 ?
O32B Na14 S5 90.8(5) . 2_666 ?
O33B Na14 S5 97.2(3) 2_666 2_666 ?
O13 Na14 S5 84.3(3) . 2_666 ?
S12 Na14 S5 169.2(3) . 2_666 ?
O26D Na14 Na9 121.3(6) . . ?
O26C Na14 Na9 110.6(6) . . ?
O32B Na14 Na9 40.7(4) . . ?
O33B Na14 Na9 39.9(3) 2_666 . ?
O13 Na14 Na9 141.7(3) . . ?
S12 Na14 Na9 91.38(17) . . ?
S5 Na14 Na9 95.99(18) 2_666 . ?
Na1 O1 Na1 92.5(2) . 2_566 ?
Na2 O3 Na1 94.9(2) . . ?
Na2 O4 Na1 92.80(19) . . ?
Na3 O6 Na2 93.5(2) . 2_556 ?
Na3 O7 Na2 95.2(2) 2_556 . ?
Na3 O8 Na4 97.7(2) . . ?
Na3 O9 Na4 92.7(3) . . ?
Na4 O10B Na10 92.8(8) . . ?
Na10 O12B Na4 89.9(8) 2_666 2_666 ?
Na4 O13 Na14 116.6(4) . . ?
Na6 O14 Na5 95.37(19) . . ?
Na6 O15 Na5 94.66(18) . . ?
Na6 O16 Na12 118.5(3) . . ?
Na6 O17 Na7 91.9(2) 2_656 . ?
Na6 O18 Na7 93.7(2) 2_656 . ?
Na7 O20 Na7 92.5(2) . 2_657 ?
Na8 O28A Na11 91.7(4) . . ?
Na8 O29A Na11 95.5(3) . 2_667 ?
Na12 O32A Na9 94.2(4) . . ?
Na9 O33A Na12 97.8(3) . . ?
Na13 O28B Na8 97.6(8) . . ?
Na8 O29B Na13 96.2(6) . . ?
O35B O30B Na13 75.9(11) 1_656 . ?
Na9 O32B Na14 98.1(7) . . ?
Na9 O33B Na14 96.5(4) . 2_666 ?
O30B O35B Na10 126.7(15) 1_454 . ?
O30B O35B Na13 69.6(10) 1_454 1_454 ?
Na10 O35B Na13 163.6(11) . 1_454 ?

loop_
_geom_bond_atom_site_label_1
_geom_bond_atom_site_label_2
_geom_bond_distance
_geom_bond_site_symmetry_2
_geom_bond_publ_flag
Sn1 S17 2.354(2) . ?
Sn1 S6 2.3987(16) . ?
Sn1 S5 2.4030(18) . ?
Sn1 S7 2.4087(18) . ?
Sn2 S18 2.3632(17) . ?
Sn2 S10 2.3964(17) . ?
Sn2 S9 2.4016(16) . ?
Sn2 S8 2.4095(18) . ?
Sn3 S19 2.3531(16) . ?
Sn3 S11 2.3967(17) . ?
Sn3 S12 2.4009(16) . ?
Sn3 S13 2.4152(16) . ?
Sn4 S20 2.358(2) . ?
Sn4 S15 2.3940(16) . ?
Sn4 S16 2.4030(16) . ?
Sn4 S14 2.4078(19) . ?
Zn1 S1 2.3362(17) . ?
Zn1 S2 2.3433(17) . ?
Zn1 S5 2.3628(18) . ?
Zn1 S8 2.3879(17) . ?
Zn2 S1 2.3353(17) . ?
Zn2 S3 2.3377(17) . ?
Zn2 S11 2.3533(16) . ?
Zn2 S6 2.3859(18) . ?
Zn3 S2 2.3408(17) . ?
Zn3 S3 2.3419(17) . ?
Zn3 S14 2.3760(17) . ?
Zn3 S7 2.3763(19) . ?
Zn4 S4 2.3275(17) . ?
Zn4 S1 2.3372(18) . ?
Zn4 S9 2.3625(16) . ?
Zn4 S12 2.3805(16) . ?
Zn5 S4 2.3333(16) . ?
Zn5 S2 2.3440(18) . ?
Zn5 S10 2.3623(17) . ?
Zn5 S15 2.3627(17) . ?
Zn6 S4 2.3241(17) . ?
Zn6 S3 2.3494(18) . ?
Zn6 S16 2.3672(17) . ?
Zn6 S13 2.3970(16) . ?
S1 Na9 2.8547(15) . ?
S2 Na8 2.8483(15) . ?
S3 Na6 2.917(3) 2_656 ?
S4 Na2 2.886(3) . ?
S5 Na11 2.903(5) . ?
S5 Na14 2.905(7) 2_666 ?
S7 Na13 2.893(8) . ?
S8 Na12 2.976(5) 2_666 ?
S9 Na1 2.973(3) . ?
S10 Na13 2.915(8) 2_667 ?
S11 Na12 2.891(5) . ?
S11 Na5 2.9365(15) . ?
S12 Na14 2.859(7) . ?
S14 Na7 2.983(4) . ?
S15 Na11 2.935(5) 2_667 ?
S16 Na3 3.047(4) 2_556 ?
S19 Na3 2.954(4) . ?
Na1 O3 2.377(6) . ?
Na1 O4 2.410(6) . ?
Na1 O2 2.416(7) . ?
Na1 O1 2.422(6) . ?
Na1 O1 2.443(6) 2_566 ?
Na1 Na2 3.485(4) . ?
Na1 Na1 3.515(5) 2_566 ?
Na2 O5D 2.30(3) . ?
Na2 O3 2.354(6) . ?
Na2 O4 2.403(5) . ?
Na2 O7 2.404(6) . ?
Na2 O5C 2.44(4) . ?
Na2 O6 2.462(6) 2_556 ?
Na2 Na3 3.544(4) 2_556 ?
Na3 O7 2.394(6) 2_556 ?
Na3 O6 2.402(6) . ?
Na3 O8 2.421(6) . ?
Na3 O9 2.442(7) . ?
Na3 S16 3.047(4) 2_556 ?
Na3 Na2 3.544(4) 2_556 ?
Na3 Na4 3.647(5) . ?
Na4 O10A 2.33(2) . ?
Na4 O10B 2.35(2) . ?
Na4 O8 2.422(7) . ?
Na4 O12A 2.425(14) . ?
Na4 O13 2.443(9) . ?
Na4 O11 2.463(12) . ?
Na4 O12B 2.55(2) 2_666 ?
Na4 O9 2.596(9) . ?
Na4 Na10 3.506(11) . ?
Na5 O14 2.391(5) 2_656 ?
Na5 O14 2.391(5) . ?
Na5 O15 2.403(5) . ?
Na5 O15 2.403(5) 2_656 ?
Na5 S11 2.9365(15) 2_656 ?
Na5 Na6 3.530(3) . ?
Na5 Na6 3.530(3) 2_656 ?
Na6 O14 2.384(6) . ?
Na6 O18 2.393(6) 2_656 ?
Na6 O15 2.399(6) . ?
Na6 O17 2.426(6) 2_656 ?
Na6 O16 2.434(6) . ?
Na6 S3 2.917(3) 2_656 ?
Na6 Na7 3.492(4) 2_656 ?
Na6 Na12 4.198(5) . ?
Na7 O18 2.393(6) . ?
Na7 O20 2.408(6) . ?
Na7 O20 2.421(6) 2_657 ?
Na7 O19D 2.43(4) . ?
Na7 O17 2.433(6) . ?
Na7 O19C 2.45(5) . ?
Na7 Na7 3.490(5) 2_657 ?
Na7 Na6 3.492(4) 2_656 ?
Na8 O29A 2.351(9) 2_667 ?
Na8 O29A 2.351(9) . ?
Na8 O29B 2.379(13) 2_667 ?
Na8 O29B 2.379(13) . ?
Na8 O28A 2.438(13) . ?
Na8 O28A 2.438(13) 2_667 ?
Na8 O28B 2.443(15) 2_667 ?
Na8 O28B 2.443(15) . ?
Na8 S2 2.8483(15) 2_667 ?
Na8 Na11 3.522(5) 2_667 ?
Na8 Na11 3.522(5) . ?
Na9 O33A 2.343(9) 2_666 ?
Na9 O33A 2.343(9) . ?
Na9 O33B 2.345(12) 2_666 ?
Na9 O33B 2.345(12) . ?
Na9 O32B 2.393(17) . ?
Na9 O32B 2.393(17) 2_666 ?
Na9 O32A 2.502(14) . ?
Na9 O32A 2.502(14) 2_666 ?
Na9 S1 2.8547(16) 2_666 ?
Na9 Na12 3.606(4) . ?
Na9 Na12 3.606(4) 2_666 ?
Na10 O35B 2.34(2) . ?
Na10 O12B 2.41(2) 2_666 ?
Na10 O21B 2.44(2) . ?
Na10 O36B 2.45(2) . ?
Na10 O10B 2.49(3) . ?
Na10 O22B 2.55(2) 2_666 ?
Na11 O24 2.381(12) . ?
Na11 O29A 2.407(11) 2_667 ?
Na11 O28A 2.473(10) . ?
Na11 S15 2.935(5) 2_667 ?
Na12 O25 2.419(8) . ?
Na12 O32A 2.421(13) . ?
Na12 O33A 2.442(10) . ?
Na12 O16 2.450(7) . ?
Na12 S8 2.976(5) 2_666 ?
Na13 O28B 2.35(2) . ?
Na13 O30B 2.437(19) . ?
Na13 O29B 2.47(2) . ?
Na13 O35B 2.52(2) 1_656 ?
Na13 O31B 2.58(2) . ?
Na13 S10 2.915(8) 2_667 ?
Na14 O26D 2.35(2) . ?
Na14 O26C 2.377(19) . ?
Na14 O32B 2.419(16) . ?
Na14 O33B 2.524(16) 2_666 ?
Na14 O13 2.569(10) . ?
Na14 S5 2.905(7) 2_666 ?
O1 Na1 2.443(6) 2_566 ?
O6 Na2 2.462(6) 2_556 ?
O7 Na3 2.394(6) 2_556 ?
O12B Na10 2.41(2) 2_666 ?
O12B Na4 2.55(2) 2_666 ?
O17 Na6 2.426(6) 2_656 ?
O18 Na6 2.393(6) 2_656 ?
O20 Na7 2.421(6) 2_657 ?
O21A O21C 1.07(4) . ?
O22B Na10 2.55(2) 2_666 ?
O29A Na11 2.407(11) 2_667 ?
O31A O31C 0.96(9) . ?
O30B O35B 1.47(3) 1_656 ?
O33B Na14 2.524(15) 2_666 ?
O35B O30B 1.47(3) 1_454 ?
O35B Na13 2.52(2) 1_454 ?
